data_4118664
loop_
_publ_author_name
'Jordan D. Wood'
'Jessica L. Jellison'
'Aaron D. Finke'
'Lichang Wang'
'Kyle N. Plunkett'

_publ_section_title
;
 Electron Acceptors Based on Functionalizable Cyclopenta[hi]aceanthrylenes
 and Dicyclopenta[de,mn]tetracenes
;
_journal_name_full 'Journal of the American Chemical Society'
_journal_page_first 15783
_journal_page_last 15789
_journal_paper_doi 10.1021/ja304602t
_journal_volume 134
_journal_year 2012
_chemical_formula_moiety 'C28 H28 Si2'
_chemical_formula_sum 'C28 H28 Si2'
_chemical_formula_weight 420.68
_chemical_name_systematic
;
 ?
;
_space_group_IT_number 14
_symmetry_cell_setting monoclinic
_symmetry_space_group_name_Hall '-P 2yn'
_symmetry_space_group_name_H-M 'P 1 21/n 1'
_atom_sites_solution_hydrogens geom
_atom_sites_solution_primary direct
_atom_sites_solution_secondary difmap
_audit_creation_method SHELXL-97
_cell_angle_alpha 90.00
_cell_angle_beta 92.031(2)
_cell_angle_gamma 90.00
_cell_formula_units_Z 4
_cell_length_a 7.0979(9)
_cell_length_b 13.6258(16)
_cell_length_c 25.324(3)
_cell_measurement_reflns_used 6055
_cell_measurement_temperature 193(2)
_cell_measurement_theta_max 25.53
_cell_measurement_theta_min 2.84
_cell_volume 2447.7(5)
_computing_cell_refinement 'SAINT V7.23A (Bruker, 2005)'
_computing_data_reduction
; 
SAINT V7.23A, XPREP V2005/2, SADABS V2007/4, TWINABS V2007/5 
(Bruker, 2005 & 2007) 
;
_computing_molecular_graphics
;
SHELXTL V6.12 (Bruker, 2005), CrystalMaker v2.1.3 (CrystalMaker, 1994) 
;
_computing_publication_material 'XCIF V6.12 (Bruker, 2005)'
_computing_structure_refinement 'SHELXTL V6.12 (Bruker, 2005)'
_computing_structure_solution 'SHELXTL V6.12 (Bruker, 2005)'
_diffrn_ambient_temperature 193(2)
_diffrn_measured_fraction_theta_full 0.999
_diffrn_measured_fraction_theta_max 0.999
_diffrn_measurement_device_type 'Bruker APEX-II CCD'
_diffrn_measurement_method '\f and \w scans'
_diffrn_radiation_monochromator graphite
_diffrn_radiation_source 'fine-focus sealed tube'
_diffrn_radiation_type MoK\a
_diffrn_radiation_wavelength 0.71073
_diffrn_reflns_av_R_equivalents 0.0285
_diffrn_reflns_av_sigmaI/netI 0.0245
_diffrn_reflns_limit_h_max 8
_diffrn_reflns_limit_h_min -8
_diffrn_reflns_limit_k_max 16
_diffrn_reflns_limit_k_min -16
_diffrn_reflns_limit_l_max 30
_diffrn_reflns_limit_l_min -30
_diffrn_reflns_number 20078
_diffrn_reflns_theta_full 25.56
_diffrn_reflns_theta_max 25.56
_diffrn_reflns_theta_min 1.61
_exptl_absorpt_coefficient_mu 0.157
_exptl_absorpt_correction_T_max 0.9857
_exptl_absorpt_correction_T_min 0.9534
_exptl_absorpt_correction_type integration
_exptl_absorpt_process_details 'SHELXTL/XPREP V2005/2 (Bruker, 2005)'
_exptl_crystal_colour black
_exptl_crystal_density_diffrn 1.142
_exptl_crystal_description prism
_exptl_crystal_F_000 896
_exptl_crystal_preparation
; 
The data crystal was mounted using oil (Parantone-N, Exxon) to a 
0.3 mm cryo-loop (Hampton Research)
with the (1 -1 -1) scattering 
planes roughly normal to the spindle axis.  
;
_exptl_crystal_size_max 0.31
_exptl_crystal_size_mid 0.23
_exptl_crystal_size_min 0.09
_refine_diff_density_max 0.289
_refine_diff_density_min -0.287
_refine_diff_density_rms 0.038
_refine_ls_extinction_method none
_refine_ls_goodness_of_fit_ref 1.038
_refine_ls_hydrogen_treatment noref
_refine_ls_matrix_type full
_refine_ls_number_parameters 277
_refine_ls_number_reflns 4599
_refine_ls_number_restraints 0
_refine_ls_restrained_S_all 1.038
_refine_ls_R_factor_all 0.0513
_refine_ls_R_factor_gt 0.0394
_refine_ls_shift/su_max 0.001
_refine_ls_shift/su_mean 0.000
_refine_ls_structure_factor_coef Fsqd
_refine_ls_weighting_details 'calc w=1/[\s^2^(Fo^2^)+(0.0476P)^2^+0.8578P] where P=(Fo^2^+2Fc^2^)/3'
_refine_ls_weighting_scheme calc
_refine_ls_wR_factor_gt 0.0972
_refine_ls_wR_factor_ref 0.1041
_reflns_number_gt 3732
_reflns_number_total 4599
_reflns_threshold_expression >2sigma(I)
_cod_data_source_file ja304602t_si_002.cif
_cod_data_source_block bm48nas
_cod_database_code 4118664

loop_
_symmetry_equiv_pos_as_xyz
'x, y, z'
'-x+1/2, y+1/2, -z+1/2'
'-x, -y, -z'
'x-1/2, -y-1/2, z-1/2'

loop_
_atom_site_label
_atom_site_type_symbol
_atom_site_fract_x
_atom_site_fract_y
_atom_site_fract_z
_atom_site_U_iso_or_equiv
_atom_site_adp_type
_atom_site_occupancy
_atom_site_symmetry_multiplicity
_atom_site_calc_flag
_atom_site_refinement_flags
Si1 Si 0.78928(8) 0.12286(4) 0.09546(2) 0.04419(16) Uani 1 1 d .
C1 C 0.4830(2) 0.51974(11) -0.02676(6) 0.0272(3) Uani 1 1 d .
C2 C 0.5185(2) 0.46291(12) -0.07198(6) 0.0292(4) Uani 1 1 d .
H2 H 0.4954 0.4903 -0.1061 0.035 Uiso 1 1 calc R
C3 C 0.5871(2) 0.36715(12) -0.06737(6) 0.0295(4) Uani 1 1 d .
C4 C 0.6324(2) 0.30123(13) -0.10912(7) 0.0353(4) Uani 1 1 d .
H4 H 0.6161 0.3213 -0.1449 0.042 Uiso 1 1 calc R
C5 C 0.6993(2) 0.20930(13) -0.09735(7) 0.0390(4) Uani 1 1 d .
H5 H 0.7279 0.1666 -0.1256 0.047 Uiso 1 1 calc R
C6 C 0.7279(2) 0.17472(13) -0.04451(7) 0.0392(4) Uani 1 1 d .
H6 H 0.7741 0.1103 -0.0380 0.047 Uiso 1 1 calc R
C7 C 0.6880(2) 0.23546(12) -0.00334(7) 0.0331(4) Uani 1 1 d .
C8 C 0.7020(2) 0.22850(12) 0.05510(7) 0.0353(4) Uani 1 1 d .
C9 C 0.6408(2) 0.31690(12) 0.07380(7) 0.0340(4) Uani 1 1 d .
H9 H 0.6346 0.3333 0.1102 0.041 Uiso 1 1 calc R
C10 C 0.5861(2) 0.38273(12) 0.03018(6) 0.0289(4) Uani 1 1 d .
C11 C 0.6172(2) 0.33109(11) -0.01594(7) 0.0295(4) Uani 1 1 d .
C12 C 1.0410(3) 0.09753(18) 0.08077(10) 0.0705(7) Uani 1 1 d .
H12A H 1.1188 0.1541 0.0914 0.106 Uiso 1 1 calc R
H12B H 1.0518 0.0859 0.0428 0.106 Uiso 1 1 calc R
H12C H 1.0844 0.0393 0.1004 0.106 Uiso 1 1 calc R
C13 C 0.7702(4) 0.15483(17) 0.16664(8) 0.0620(6) Uani 1 1 d .
H13A H 0.8384 0.2161 0.1741 0.093 Uiso 1 1 calc R
H13B H 0.8249 0.1020 0.1885 0.093 Uiso 1 1 calc R
H13C H 0.6371 0.1633 0.1747 0.093 Uiso 1 1 calc R
C14 C 0.6459(4) 0.01145(17) 0.07942(11) 0.0787(8) Uani 1 1 d .
H14A H 0.6912 -0.0435 0.1013 0.118 Uiso 1 1 calc R
H14B H 0.6576 -0.0051 0.0420 0.118 Uiso 1 1 calc R
H14C H 0.5133 0.0245 0.0865 0.118 Uiso 1 1 calc R
Si2 Si 0.85264(8) 0.59075(4) -0.22992(2) 0.04179(15) Uani 1 1 d .
C15 C 1.0365(2) 0.45830(11) 0.01563(6) 0.0259(3) Uani 1 1 d .
C16 C 1.1007(2) 0.37194(11) -0.00912(6) 0.0277(3) Uani 1 1 d .
H16 H 1.1467 0.3189 0.0120 0.033 Uiso 1 1 calc R
C17 C 1.0973(2) 0.36365(11) -0.06403(6) 0.0279(3) Uani 1 1 d .
C18 C 1.1562(2) 0.28163(13) -0.09484(7) 0.0348(4) Uani 1 1 d .
H18 H 1.2046 0.2244 -0.0778 0.042 Uiso 1 1 calc R
C19 C 1.1429(2) 0.28583(13) -0.14868(7) 0.0399(4) Uani 1 1 d .
H19 H 1.1841 0.2309 -0.1683 0.048 Uiso 1 1 calc R
C20 C 1.0701(2) 0.36885(13) -0.17679(7) 0.0382(4) Uani 1 1 d .
H20 H 1.0636 0.3690 -0.2143 0.046 Uiso 1 1 calc R
C21 C 1.0093(2) 0.44857(12) -0.14907(6) 0.0311(4) Uani 1 1 d .
C22 C 0.9209(2) 0.54463(13) -0.16278(7) 0.0335(4) Uani 1 1 d .
C23 C 0.8942(2) 0.59160(12) -0.11586(6) 0.0315(4) Uani 1 1 d .
H23 H 0.8400 0.6550 -0.1127 0.038 Uiso 1 1 calc R
C24 C 0.9605(2) 0.53082(11) -0.07115(6) 0.0272(3) Uani 1 1 d .
C25 C 1.0274(2) 0.44452(12) -0.09287(6) 0.0275(3) Uani 1 1 d .
C26 C 0.7310(4) 0.71025(18) -0.22409(10) 0.0720(7) Uani 1 1 d .
H26A H 0.8146 0.7570 -0.2055 0.108 Uiso 1 1 calc R
H26B H 0.6160 0.7015 -0.2043 0.108 Uiso 1 1 calc R
H26C H 0.6979 0.7355 -0.2594 0.108 Uiso 1 1 calc R
C27 C 1.0683(4) 0.6062(2) -0.26891(9) 0.0718(7) Uani 1 1 d .
H27A H 1.1528 0.6537 -0.2512 0.108 Uiso 1 1 calc R
H27B H 1.0327 0.6301 -0.3044 0.108 Uiso 1 1 calc R
H27C H 1.1329 0.5429 -0.2717 0.108 Uiso 1 1 calc R
C28 C 0.6898(4) 0.5023(2) -0.26414(10) 0.0840(9) Uani 1 1 d .
H28A H 0.7577 0.4414 -0.2713 0.126 Uiso 1 1 calc R
H28B H 0.6422 0.5309 -0.2975 0.126 Uiso 1 1 calc R
H28C H 0.5838 0.4881 -0.2416 0.126 Uiso 1 1 calc R

loop_
_atom_site_aniso_label
_atom_site_aniso_U_11
_atom_site_aniso_U_22
_atom_site_aniso_U_33
_atom_site_aniso_U_23
_atom_site_aniso_U_13
_atom_site_aniso_U_12
Si1 0.0540(3) 0.0293(3) 0.0489(3) 0.0018(2) -0.0030(2) 0.0071(2)
C1 0.0189(7) 0.0281(8) 0.0346(9) -0.0021(7) 0.0038(6) -0.0028(6)
C2 0.0229(8) 0.0321(9) 0.0327(9) -0.0002(7) 0.0017(6) -0.0038(7)
C3 0.0214(8) 0.0310(9) 0.0361(9) -0.0060(7) 0.0035(6) -0.0041(6)
C4 0.0312(9) 0.0380(10) 0.0369(10) -0.0075(8) 0.0033(7) -0.0025(7)
C5 0.0353(9) 0.0366(10) 0.0453(11) -0.0156(8) 0.0031(8) -0.0001(8)
C6 0.0353(10) 0.0282(9) 0.0539(12) -0.0093(8) 0.0005(8) 0.0013(7)
C7 0.0278(8) 0.0260(8) 0.0454(10) -0.0030(7) 0.0008(7) -0.0022(7)
C8 0.0335(9) 0.0284(9) 0.0440(10) 0.0000(8) 0.0012(7) -0.0005(7)
C9 0.0322(9) 0.0323(9) 0.0375(9) -0.0013(7) 0.0019(7) -0.0013(7)
C10 0.0218(8) 0.0281(8) 0.0370(9) -0.0013(7) 0.0035(6) -0.0019(6)
C11 0.0215(8) 0.0274(8) 0.0396(9) -0.0044(7) 0.0023(6) -0.0028(6)
C12 0.0681(15) 0.0647(15) 0.0786(17) 0.0052(13) 0.0028(13) 0.0321(12)
C13 0.0812(16) 0.0531(13) 0.0514(13) 0.0056(10) -0.0038(11) 0.0156(12)
C14 0.115(2) 0.0381(12) 0.0815(18) 0.0084(12) -0.0133(16) -0.0130(13)
Si2 0.0530(3) 0.0422(3) 0.0298(3) 0.0025(2) -0.0044(2) -0.0067(2)
C15 0.0202(7) 0.0276(8) 0.0300(8) -0.0021(6) 0.0025(6) -0.0036(6)
C16 0.0241(8) 0.0265(8) 0.0324(9) -0.0012(7) 0.0014(6) -0.0013(6)
C17 0.0216(8) 0.0283(8) 0.0340(9) -0.0055(7) 0.0038(6) -0.0025(6)
C18 0.0295(9) 0.0329(9) 0.0420(10) -0.0082(7) 0.0029(7) 0.0021(7)
C19 0.0363(10) 0.0414(10) 0.0423(11) -0.0166(8) 0.0074(8) 0.0015(8)
C20 0.0372(10) 0.0471(11) 0.0307(9) -0.0101(8) 0.0059(7) -0.0043(8)
C21 0.0282(8) 0.0373(9) 0.0279(8) -0.0040(7) 0.0041(6) -0.0067(7)
C22 0.0339(9) 0.0365(9) 0.0301(9) -0.0003(7) 0.0018(7) -0.0068(7)
C23 0.0309(8) 0.0303(8) 0.0332(9) 0.0003(7) 0.0005(7) -0.0030(7)
C24 0.0226(8) 0.0288(8) 0.0303(8) -0.0025(7) 0.0026(6) -0.0042(6)
C25 0.0226(8) 0.0310(8) 0.0291(8) -0.0044(7) 0.0034(6) -0.0039(6)
C26 0.0926(19) 0.0624(15) 0.0597(15) 0.0065(12) -0.0146(13) 0.0179(14)
C27 0.0859(18) 0.0886(19) 0.0417(12) 0.0132(12) 0.0166(12) -0.0060(14)
C28 0.112(2) 0.0753(18) 0.0619(16) 0.0061(13) -0.0396(15) -0.0317(16)

loop_
_atom_type_symbol
_atom_type_description
_atom_type_scat_dispersion_real
_atom_type_scat_dispersion_imag
_atom_type_scat_source
C C 0.0033 0.0016 'International Tables Vol C Tables 4.2.6.8 and 6.1.1.4'
H H 0.0000 0.0000 'International Tables Vol C Tables 4.2.6.8 and 6.1.1.4'
Si Si 0.0817 0.0704 'International Tables Vol C Tables 4.2.6.8 and 6.1.1.4'

loop_
_exptl_crystal_face_index_h
_exptl_crystal_face_index_k
_exptl_crystal_face_index_l
_exptl_crystal_face_perp_dist
0.00 0.00 -1.00 0.0460
0.00 0.00 1.00 0.0180
-1.00 0.00 1.00 0.1190
0.00 -1.00 0.00 0.1040
0.00 1.00 0.00 0.1170
2.00 -1.00 -2.00 0.1120

loop_
_geom_angle_atom_site_label_1
_geom_angle_atom_site_label_2
_geom_angle_atom_site_label_3
_geom_angle
_geom_angle_site_symmetry_1
_geom_angle_site_symmetry_3
C8 Si1 C13 108.45(9) . .
C8 Si1 C14 110.00(10) . .
C13 Si1 C14 110.06(12) . .
C8 Si1 C12 109.61(10) . .
C13 Si1 C12 109.77(11) . .
C14 Si1 C12 108.94(12) . .
C2 C1 C10 122.38(15) . 3_665
C2 C1 C1 121.24(18) . 3_665
C10 C1 C1 116.37(17) 3_665 3_665
C3 C2 C1 121.08(15) . .
C3 C2 H2 119.5 . .
C1 C2 H2 119.5 . .
C2 C3 C11 116.53(14) . .
C2 C3 C4 127.65(16) . .
C11 C3 C4 115.81(15) . .
C5 C4 C3 119.89(17) . .
C5 C4 H4 120.1 . .
C3 C4 H4 120.1 . .
C4 C5 C6 122.91(16) . .
C4 C5 H5 118.5 . .
C6 C5 H5 118.5 . .
C7 C6 C5 119.25(16) . .
C7 C6 H6 120.4 . .
C5 C6 H6 120.4 . .
C6 C7 C11 117.52(16) . .
C6 C7 C8 135.50(16) . .
C11 C7 C8 106.97(14) . .
C9 C8 C7 106.12(15) . .
C9 C8 Si1 126.46(14) . .
C7 C8 Si1 127.41(12) . .
C8 C9 C10 110.88(15) . .
C8 C9 H9 124.6 . .
C10 C9 H9 124.6 . .
C11 C10 C1 119.26(15) . 3_665
C11 C10 C9 106.17(14) . .
C1 C10 C9 134.56(15) 3_665 .
C10 C11 C3 125.52(15) . .
C10 C11 C7 109.85(15) . .
C3 C11 C7 124.63(15) . .
Si1 C12 H12A 109.5 . .
Si1 C12 H12B 109.5 . .
H12A C12 H12B 109.5 . .
Si1 C12 H12C 109.5 . .
H12A C12 H12C 109.5 . .
H12B C12 H12C 109.5 . .
Si1 C13 H13A 109.5 . .
Si1 C13 H13B 109.5 . .
H13A C13 H13B 109.5 . .
Si1 C13 H13C 109.5 . .
H13A C13 H13C 109.5 . .
H13B C13 H13C 109.5 . .
Si1 C14 H14A 109.5 . .
Si1 C14 H14B 109.5 . .
H14A C14 H14B 109.5 . .
Si1 C14 H14C 109.5 . .
H14A C14 H14C 109.5 . .
H14B C14 H14C 109.5 . .
C26 Si2 C22 109.34(10) . .
C26 Si2 C27 109.70(13) . .
C22 Si2 C27 109.31(10) . .
C26 Si2 C28 108.82(13) . .
C22 Si2 C28 110.11(10) . .
C27 Si2 C28 109.55(13) . .
C24 C15 C16 122.25(14) 3_765 .
C24 C15 C15 116.60(17) 3_765 3_765
C16 C15 C15 121.15(17) . 3_765
C17 C16 C15 120.94(15) . .
C17 C16 H16 119.5 . .
C15 C16 H16 119.5 . .
C16 C17 C25 116.66(14) . .
C16 C17 C18 127.64(15) . .
C25 C17 C18 115.69(15) . .
C19 C18 C17 119.99(16) . .
C19 C18 H18 120.0 . .
C17 C18 H18 120.0 . .
C18 C19 C20 122.94(16) . .
C18 C19 H19 118.5 . .
C20 C19 H19 118.5 . .
C21 C20 C19 119.25(16) . .
C21 C20 H20 120.4 . .
C19 C20 H20 120.4 . .
C20 C21 C25 117.50(16) . .
C20 C21 C22 135.67(16) . .
C25 C21 C22 106.82(14) . .
C23 C22 C21 106.21(14) . .
C23 C22 Si2 126.57(14) . .
C21 C22 Si2 127.20(12) . .
C22 C23 C24 110.83(15) . .
C22 C23 H23 124.6 . .
C24 C23 H23 124.6 . .
C25 C24 C15 119.29(14) . 3_765
C25 C24 C23 106.10(14) . .
C15 C24 C23 134.58(14) 3_765 .
C24 C25 C17 125.34(15) . .
C24 C25 C21 110.04(14) . .
C17 C25 C21 124.59(14) . .
Si2 C26 H26A 109.5 . .
Si2 C26 H26B 109.5 . .
H26A C26 H26B 109.5 . .
Si2 C26 H26C 109.5 . .
H26A C26 H26C 109.5 . .
H26B C26 H26C 109.5 . .
Si2 C27 H27A 109.5 . .
Si2 C27 H27B 109.5 . .
H27A C27 H27B 109.5 . .
Si2 C27 H27C 109.5 . .
H27A C27 H27C 109.5 . .
H27B C27 H27C 109.5 . .
Si2 C28 H28A 109.5 . .
Si2 C28 H28B 109.5 . .
H28A C28 H28B 109.5 . .
Si2 C28 H28C 109.5 . .
H28A C28 H28C 109.5 . .
H28B C28 H28C 109.5 . .

loop_
_geom_bond_atom_site_label_1
_geom_bond_atom_site_label_2
_geom_bond_distance
_geom_bond_site_symmetry_2
Si1 C8 1.8587(18) .
Si1 C13 1.864(2) .
Si1 C14 1.865(2) .
Si1 C12 1.870(2) .
C1 C2 1.412(2) .
C1 C10 1.418(2) 3_665
C1 C1 1.470(3) 3_665
C2 C3 1.396(2) .
C2 H2 0.9500 .
C3 C11 1.401(2) .
C3 C4 1.433(2) .
C4 C5 1.369(2) .
C4 H4 0.9500 .
C5 C6 1.427(3) .
C5 H5 0.9500 .
C6 C7 1.369(2) .
C6 H6 0.9500 .
C7 C11 1.429(2) .
C7 C8 1.483(2) .
C8 C9 1.371(2) .
C9 C10 1.465(2) .
C9 H9 0.9500 .
C10 C11 1.388(2) .
C10 C1 1.418(2) 3_665
C12 H12A 0.9800 .
C12 H12B 0.9800 .
C12 H12C 0.9800 .
C13 H13A 0.9800 .
C13 H13B 0.9800 .
C13 H13C 0.9800 .
C14 H14A 0.9800 .
C14 H14B 0.9800 .
C14 H14C 0.9800 .
Si2 C26 1.851(2) .
Si2 C22 1.8607(18) .
Si2 C27 1.863(2) .
Si2 C28 1.863(2) .
C15 C24 1.413(2) 3_765
C15 C16 1.416(2) .
C15 C15 1.468(3) 3_765
C16 C17 1.395(2) .
C16 H16 0.9500 .
C17 C25 1.403(2) .
C17 C18 1.434(2) .
C18 C19 1.365(2) .
C18 H18 0.9500 .
C19 C20 1.424(3) .
C19 H19 0.9500 .
C20 C21 1.371(2) .
C20 H20 0.9500 .
C21 C25 1.425(2) .
C21 C22 1.487(2) .
C22 C23 1.369(2) .
C23 C24 1.467(2) .
C23 H23 0.9500 .
C24 C25 1.389(2) .
C24 C15 1.413(2) 3_765
C26 H26A 0.9800 .
C26 H26B 0.9800 .
C26 H26C 0.9800 .
C27 H27A 0.9800 .
C27 H27B 0.9800 .
C27 H27C 0.9800 .
C28 H28A 0.9800 .
C28 H28B 0.9800 .
C28 H28C 0.9800 .

loop_
_geom_torsion_atom_site_label_1
_geom_torsion_atom_site_label_2
_geom_torsion_atom_site_label_3
_geom_torsion_atom_site_label_4
_geom_torsion
_geom_torsion_site_symmetry_1
_geom_torsion_site_symmetry_4
C10 C1 C2 C3 179.83(14) 3_665 .
C1 C1 C2 C3 0.0(3) 3_665 .
C1 C2 C3 C11 0.3(2) . .
C1 C2 C3 C4 -178.99(15) . .
C2 C3 C4 C5 179.77(16) . .
C11 C3 C4 C5 0.4(2) . .
C3 C4 C5 C6 -0.3(3) . .
C4 C5 C6 C7 -0.2(3) . .
C5 C6 C7 C11 0.6(2) . .
C5 C6 C7 C8 -178.33(17) . .
C6 C7 C8 C9 179.15(19) . .
C11 C7 C8 C9 0.13(18) . .
C6 C7 C8 Si1 0.3(3) . .
C11 C7 C8 Si1 -178.73(12) . .
C13 Si1 C8 C9 2.44(19) . .
C14 Si1 C8 C9 122.85(17) . .
C12 Si1 C8 C9 -117.38(17) . .
C13 Si1 C8 C7 -178.91(15) . .
C14 Si1 C8 C7 -58.50(18) . .
C12 Si1 C8 C7 61.26(18) . .
C7 C8 C9 C10 0.06(18) . .
Si1 C8 C9 C10 178.93(12) . .
C8 C9 C10 C11 -0.23(18) . .
C8 C9 C10 C1 -179.17(17) . 3_665
C1 C10 C11 C3 0.4(2) 3_665 .
C9 C10 C11 C3 -178.70(14) . .
C1 C10 C11 C7 179.44(14) 3_665 .
C9 C10 C11 C7 0.31(17) . .
C2 C3 C11 C10 -0.6(2) . .
C4 C3 C11 C10 178.82(15) . .
C2 C3 C11 C7 -179.46(14) . .
C4 C3 C11 C7 0.0(2) . .
C6 C7 C11 C10 -179.51(15) . .
C8 C7 C11 C10 -0.28(18) . .
C6 C7 C11 C3 -0.5(2) . .
C8 C7 C11 C3 178.74(14) . .
C24 C15 C16 C17 -179.49(14) 3_765 .
C15 C15 C16 C17 0.3(3) 3_765 .
C15 C16 C17 C25 -0.1(2) . .
C15 C16 C17 C18 -179.76(15) . .
C16 C17 C18 C19 179.89(16) . .
C25 C17 C18 C19 0.2(2) . .
C17 C18 C19 C20 -0.7(3) . .
C18 C19 C20 C21 -0.3(3) . .
C19 C20 C21 C25 1.6(2) . .
C19 C20 C21 C22 -177.37(17) . .
C20 C21 C22 C23 179.78(19) . .
C25 C21 C22 C23 0.78(17) . .
C20 C21 C22 Si2 1.5(3) . .
C25 C21 C22 Si2 -177.47(12) . .
C26 Si2 C22 C23 -2.44(19) . .
C27 Si2 C22 C23 117.67(17) . .
C28 Si2 C22 C23 -121.95(18) . .
C26 Si2 C22 C21 175.47(16) . .
C27 Si2 C22 C21 -64.42(17) . .
C28 Si2 C22 C21 55.95(18) . .
C21 C22 C23 C24 -0.21(18) . .
Si2 C22 C23 C24 178.05(11) . .
C22 C23 C24 C25 -0.44(18) . .
C22 C23 C24 C15 -178.44(16) . 3_765
C15 C24 C25 C17 1.1(2) 3_765 .
C23 C24 C25 C17 -177.26(14) . .
C15 C24 C25 C21 179.31(13) 3_765 .
C23 C24 C25 C21 0.94(17) . .
C16 C17 C25 C24 -0.6(2) . .
C18 C17 C25 C24 179.10(14) . .
C16 C17 C25 C21 -178.53(14) . .
C18 C17 C25 C21 1.1(2) . .
C20 C21 C25 C24 179.70(14) . .
C22 C21 C25 C24 -1.08(17) . .
C20 C21 C25 C17 -2.1(2) . .
C22 C21 C25 C17 177.14(14) . .
